data_1526418
loop_
_publ_author_name
'Ruschewitz, U.'

_publ_section_title
;
 Ternaere Alkalimetall-Uebergangsmetall-Acetylide der Zusammensetzung A2 M
 C2 mit A = Rb, Cs und M = Pd, Pt
;
_journal_name_full 'Zeitschrift fuer Anorganische und Allgemeine Chemie'
_journal_page_first 1231
_journal_page_last 1235
_journal_volume 627
_journal_year 2001
_chemical_formula_sum 'C2 Cs2 Pt'
_chemical_name_systematic 'Cs2 Pt C2'
_space_group_IT_number 164
_symmetry_space_group_name_Hall '-P 3 2"'
_symmetry_space_group_name_H-M 'P -3 m 1'
_cell_angle_alpha 90
_cell_angle_beta 90
_cell_angle_gamma 120
_cell_formula_units_Z 1
_cell_length_a 5.6301
_cell_length_b 5.6301
_cell_length_c 5.2294
_cell_volume 143.554
_citation_journal_id_ASTM ZAACAB
_cod_data_source_file Ruschewitz_ZAACAB_2001_1992.cif
_cod_data_source_block C2Cs2Pt1
_cod_original_cell_volume 143.5538
_cod_original_formula_sum 'C2 Cs2 Pt1'
_cod_database_code 1526418

loop_
_symmetry_equiv_pos_as_xyz
x,y,z
-y,x-y,z
-x+y,-x,z
y,x,-z
-x,-x+y,-z
x-y,-y,-z
-x,-y,-z
y,-x+y,-z
x-y,x,-z
-y,-x,z
x,x-y,z
-x+y,y,z

loop_
_atom_site_label
_atom_site_type_symbol
_atom_site_fract_x
_atom_site_fract_y
_atom_site_fract_z
_atom_site_occupancy
_atom_site_U_iso_or_equiv
C1 C 0 0 0.3795 1 0.0
Cs1 Cs 0.3333 0.6667 0.2683 1 0.0
Pt1 Pt 0 0 0 1 0.0
